data_7016294
loop_
_publ_author_name
'Tan, Caiping'
'Wu, Shouhai'
'Lai, Sensen'
'Wang, Minxu'
'Chen, Yu'
'Zhou, Lingjun'
'Zhu, Yiping'
'Lian, Wu'
'Peng, Wenlie'
'Ji, Liangnian'
'Xu, Anlong'

_publ_section_title
;
 Synthesis, structures, cellular uptake and apoptosis-inducing
 properties of highly cytotoxic ruthenium-Norharman complexes.
;
_journal_issue 34
_journal_name_full 'Dalton transactions (Cambridge, England : 2003)'
_journal_page_first 8611
_journal_page_last 8621
_journal_paper_doi 10.1039/c1dt10084j
_journal_volume 40
_journal_year 2011
_chemical_formula_sum 'C48 H38 F6 N8 O9 Ru S2'
_chemical_formula_weight 1150.05
_space_group_IT_number 14
_symmetry_cell_setting monoclinic
_symmetry_space_group_name_Hall '-P 2ybc'
_symmetry_space_group_name_H-M 'P 1 21/c 1'
_atom_sites_solution_hydrogens geom
_atom_sites_solution_primary direct
_atom_sites_solution_secondary difmap
_audit_creation_method SHELXL-97
_cell_angle_alpha 90.00
_cell_angle_beta 109.690(2)
_cell_angle_gamma 90.00
_cell_formula_units_Z 4
_cell_length_a 13.7259(16)
_cell_length_b 21.933(2)
_cell_length_c 17.942(2)
_cell_measurement_temperature 173(2)
_cell_volume 5085.6(9)
_computing_structure_refinement 'SHELXL-97 (Sheldrick, 1997)'
_computing_structure_solution 'SHELXS-97 (Sheldrick, 1990)'
_diffrn_ambient_temperature 173(2)
_diffrn_measured_fraction_theta_full 0.998
_diffrn_measured_fraction_theta_max 0.998
_diffrn_radiation_monochromator graphite
_diffrn_radiation_source 'fine-focus sealed tube'
_diffrn_radiation_type MoK\a
_diffrn_radiation_wavelength 0.71073
_diffrn_reflns_av_R_equivalents 0.0428
_diffrn_reflns_av_sigmaI/netI 0.0570
_diffrn_reflns_limit_h_max 14
_diffrn_reflns_limit_h_min -16
_diffrn_reflns_limit_k_max 26
_diffrn_reflns_limit_k_min -27
_diffrn_reflns_limit_l_max 22
_diffrn_reflns_limit_l_min -19
_diffrn_reflns_number 28214
_diffrn_reflns_theta_full 26.00
_diffrn_reflns_theta_max 26.00
_diffrn_reflns_theta_min 1.52
_exptl_absorpt_coefficient_mu 0.475
_exptl_absorpt_correction_T_max 0.9068
_exptl_absorpt_correction_T_min 0.8667
_exptl_absorpt_correction_type multi-scan
_exptl_crystal_density_diffrn 1.502
_exptl_crystal_density_method 'not measured'
_exptl_crystal_F_000 2336
_exptl_crystal_size_max 0.31
_exptl_crystal_size_mid 0.22
_exptl_crystal_size_min 0.21
_refine_diff_density_max 3.307
_refine_diff_density_min -1.054
_refine_diff_density_rms 0.217
_refine_ls_extinction_method none
_refine_ls_goodness_of_fit_ref 1.293
_refine_ls_hydrogen_treatment constr
_refine_ls_matrix_type full
_refine_ls_number_parameters 694
_refine_ls_number_reflns 9957
_refine_ls_number_restraints 111
_refine_ls_restrained_S_all 1.307
_refine_ls_R_factor_all 0.1508
_refine_ls_R_factor_gt 0.1039
_refine_ls_shift/su_max 0.006
_refine_ls_shift/su_mean 0.001
_refine_ls_structure_factor_coef Fsqd
_refine_ls_weighting_details
;
calc w=1/[\s^2^(Fo^2^)+(0.2000P)^2^+0.0000P] where P=(Fo^2^+2Fc^2^)/3
;
_refine_ls_weighting_scheme calc
_refine_ls_wR_factor_gt 0.2933
_refine_ls_wR_factor_ref 0.3449
_reflns_number_gt 6252
_reflns_number_total 9957
_reflns_threshold_expression >2sigma(I)
_cod_data_source_file c1dt10084j.txt
_cod_data_source_block 772641
_cod_depositor_comments
;
The following automatic conversions were performed:

'_symmetry_cell_setting' value 'Monoclinic' changed to 'monoclinic'
according to /home/saulius/struct/CIF-dictionaries/cif_core.dic
dictionary named 'cif_core.dic' version 2.4.1 from 2010-06-29.

Automatic conversion script
Id: cif_fix_values 1715 2011-07-08 13:25:40Z adriana 
;
_cod_original_cell_volume 5085.6(10)
_cod_original_sg_symbol_H-M P2(1)/c
_cod_database_code 7016294

loop_
_symmetry_equiv_pos_as_xyz
'x, y, z'
'-x, y+1/2, -z+1/2'
'-x, -y, -z'
'x, -y-1/2, z-1/2'

loop_
_atom_site_label
_atom_site_type_symbol
_atom_site_fract_x
_atom_site_fract_y
_atom_site_fract_z
_atom_site_U_iso_or_equiv
_atom_site_adp_type
_atom_site_occupancy
_atom_site_symmetry_multiplicity
_atom_site_calc_flag
_atom_site_refinement_flags
Ru1 Ru 0.73170(5) 0.53438(3) 0.75499(3) 0.0331(3) Uani 1 1 d .
N1 N 0.6103(5) 0.5989(3) 0.7256(4) 0.0426(16) Uani 1 1 d .
N2 N 0.5244(7) 0.7433(4) 0.6255(5) 0.069(2) Uani 1 1 d .
H2A H 0.5723 0.7610 0.6107 0.083 Uiso 1 1 calc R
N3 N 0.8429(5) 0.6050(3) 0.7852(3) 0.0414(15) Uani 1 1 d D
N5 N 0.7124(5) 0.5288(2) 0.6356(3) 0.0315(13) Uani 1 1 d .
N6 N 0.6261(5) 0.4640(3) 0.7210(4) 0.0367(14) Uani 1 1 d .
N7 N 0.8477(5) 0.4705(3) 0.7880(4) 0.0415(16) Uani 1 1 d .
N8 N 0.7542(6) 0.5267(3) 0.8751(4) 0.0497(19) Uani 1 1 d .
C1 C 0.6173(7) 0.6499(3) 0.6877(5) 0.0450(19) Uani 1 1 d .
H1A H 0.6786 0.6581 0.6760 0.054 Uiso 1 1 calc R
C2 C 0.5365(8) 0.6911(4) 0.6649(5) 0.059(3) Uani 1 1 d .
C3 C 0.4421(8) 0.6759(6) 0.6782(6) 0.078(4) Uani 1 1 d .
C4 C 0.4343(9) 0.6222(5) 0.7160(6) 0.071(3) Uani 1 1 d .
H4A H 0.3725 0.6107 0.7250 0.086 Uiso 1 1 calc R
C5 C 0.5222(7) 0.5865(5) 0.7397(5) 0.058(2) Uani 1 1 d .
H5A H 0.5203 0.5503 0.7682 0.069 Uiso 1 1 calc R
C6 C 0.3711(8) 0.7247(4) 0.6441(6) 0.064(3) Uani 1 1 d .
C7 C 0.4251(10) 0.7659(5) 0.6110(8) 0.085(4) Uani 1 1 d .
C8 C 0.3795(10) 0.8165(6) 0.5715(10) 0.117(6) Uani 1 1 d .
H8A H 0.4165 0.8431 0.5489 0.140 Uiso 1 1 calc R
C9 C 0.2782(14) 0.8288(7) 0.5645(10) 0.117(6) Uani 1 1 d .
H9A H 0.2480 0.8656 0.5394 0.141 Uiso 1 1 calc R
C10 C 0.2172(12) 0.7892(7) 0.5929(11) 0.126(6) Uani 1 1 d .
H10A H 0.1468 0.7989 0.5844 0.151 Uiso 1 1 calc R
C11 C 0.2636(12) 0.7317(8) 0.6364(10) 0.128(6) Uani 1 1 d .
H11A H 0.2263 0.7034 0.6566 0.153 Uiso 1 1 calc R
N4 N 0.9241(10) 0.7483(6) 0.8877(7) 0.111(4) Uani 1 1 d U
H4B H 0.8831 0.7650 0.9106 0.133 Uiso 1 1 calc R
C12 C 0.8285(7) 0.6544(3) 0.8273(4) 0.063(3) Uani 1 1 d DU
H12A H 0.7674 0.6580 0.8406 0.076 Uiso 1 1 calc R
C13 C 0.9050(10) 0.6995(4) 0.8503(6) 0.094(5) Uani 1 1 d DU
C14 C 0.9956(9) 0.6947(5) 0.8294(7) 0.113(6) Uani 1 1 d DU
C15 C 1.0075(7) 0.6460(5) 0.7880(6) 0.101(5) Uani 1 1 d DU
H15A H 1.0675 0.6428 0.7730 0.121 Uiso 1 1 calc R
C16 C 0.9321(6) 0.5997(4) 0.7665(5) 0.060(2) Uani 1 1 d DU
H16A H 0.9427 0.5647 0.7390 0.072 Uiso 1 1 calc R
C17 C 1.0757(10) 0.7387(5) 0.8526(6) 0.093(5) Uani 1 1 d DU
C18 C 1.0203(11) 0.7744(7) 0.8892(10) 0.139(7) Uani 1 1 d DU
C19 C 1.0635(12) 0.8251(6) 0.9305(10) 0.158(8) Uani 1 1 d DU
H19A H 1.0258 0.8484 0.9564 0.189 Uiso 1 1 calc R
C20 C 1.1621(11) 0.8432(6) 0.9352(9) 0.114(5) Uani 1 1 d DU
H20A H 1.1934 0.8774 0.9668 0.137 Uiso 1 1 calc R
C21 C 1.2149(10) 0.8120(6) 0.8944(9) 0.125(6) Uani 1 1 d DU
H21A H 1.2805 0.8268 0.8956 0.150 Uiso 1 1 calc R
C22 C 1.1760(12) 0.7600(6) 0.8518(8) 0.144(7) Uani 1 1 d DU
H22A H 1.2127 0.7390 0.8232 0.173 Uiso 1 1 calc R
C23 C 0.6491(5) 0.4829(3) 0.5972(4) 0.0316(15) Uani 1 1 d .
C24 C 0.6269(6) 0.4701(3) 0.5160(4) 0.0358(17) Uani 1 1 d .
C25 C 0.6738(6) 0.5053(4) 0.4751(4) 0.0421(19) Uani 1 1 d .
H25A H 0.6632 0.4969 0.4210 0.050 Uiso 1 1 calc R
C26 C 0.7365(7) 0.5531(4) 0.5123(5) 0.0447(19) Uani 1 1 d .
H26A H 0.7674 0.5786 0.4838 0.054 Uiso 1 1 calc R
C27 C 0.7541(6) 0.5634(4) 0.5926(4) 0.0397(17) Uani 1 1 d .
H27A H 0.7975 0.5964 0.6179 0.048 Uiso 1 1 calc R
C28 C 0.5577(6) 0.4202(4) 0.4828(4) 0.046(2) Uani 1 1 d .
H28A H 0.5439 0.4096 0.4289 0.055 Uiso 1 1 calc R
C29 C 0.5117(6) 0.3880(4) 0.5259(5) 0.045(2) Uani 1 1 d .
H29A H 0.4649 0.3563 0.5011 0.054 Uiso 1 1 calc R
C30 C 0.5319(6) 0.4006(3) 0.6078(4) 0.0385(17) Uani 1 1 d .
C31 C 0.6012(6) 0.4483(3) 0.6424(4) 0.0320(15) Uani 1 1 d .
C32 C 0.4841(7) 0.3701(4) 0.6544(5) 0.055(2) Uani 1 1 d .
H32A H 0.4335 0.3396 0.6319 0.067 Uiso 1 1 calc R
C33 C 0.5115(8) 0.3851(5) 0.7344(6) 0.068(3) Uani 1 1 d .
H33A H 0.4821 0.3635 0.7675 0.081 Uiso 1 1 calc R
C34 C 0.5829(7) 0.4322(4) 0.7655(5) 0.052(2) Uani 1 1 d .
H34A H 0.6012 0.4419 0.8201 0.063 Uiso 1 1 calc R
C35 C 0.8810(7) 0.4556(4) 0.8657(5) 0.050(2) Uani 1 1 d .
C36 C 0.9642(8) 0.4122(4) 0.9001(6) 0.065(3) Uani 1 1 d .
C37 C 1.0066(8) 0.3854(5) 0.8488(9) 0.080(4) Uani 1 1 d .
H37A H 1.0614 0.3569 0.8683 0.096 Uiso 1 1 calc R
C38 C 0.9718(8) 0.3992(5) 0.7720(7) 0.073(3) Uani 1 1 d .
H38A H 1.0014 0.3798 0.7374 0.087 Uiso 1 1 calc R
C39 C 0.8930(7) 0.4413(4) 0.7417(6) 0.051(2) Uani 1 1 d .
H39A H 0.8701 0.4499 0.6866 0.062 Uiso 1 1 calc R
C40 C 0.8291(8) 0.4866(4) 0.9122(5) 0.058(3) Uani 1 1 d .
C41 C 0.8624(10) 0.4730(5) 0.9937(6) 0.065(3) Uani 1 1 d .
C42 C 0.9399(13) 0.4308(7) 1.0275(6) 0.098(6) Uani 1 1 d .
H42A H 0.9593 0.4218 1.0824 0.118 Uiso 1 1 calc R
C43 C 0.9886(12) 0.4021(7) 0.9823(9) 0.128(8) Uani 1 1 d .
H43A H 1.0419 0.3738 1.0075 0.154 Uiso 1 1 calc R
C44 C 0.8142(12) 0.5019(6) 1.0358(6) 0.089(5) Uani 1 1 d .
H44A H 0.8339 0.4933 1.0908 0.107 Uiso 1 1 calc R
C45 C 0.7337(13) 0.5455(6) 1.0021(7) 0.097(5) Uani 1 1 d .
H45A H 0.6999 0.5663 1.0330 0.117 Uiso 1 1 calc R
C46 C 0.7071(9) 0.5558(5) 0.9178(5) 0.067(3) Uani 1 1 d .
H46A H 0.6542 0.5843 0.8924 0.081 Uiso 1 1 calc R
C47 C 0.0886(14) 0.5102(8) 0.6191(10) 0.110(5) Uani 1 1 d .
S1 S 0.1835(3) 0.5265(2) 0.7111(2) 0.1026(13) Uani 1 1 d .
O1 O 0.1370(9) 0.5043(7) 0.7650(6) 0.152(5) Uani 1 1 d .
O2 O 0.1900(10) 0.5937(6) 0.7138(9) 0.158(5) Uani 1 1 d .
O3 O 0.2755(8) 0.4956(5) 0.7041(6) 0.113(3) Uani 1 1 d .
F1 F 0.0772(11) 0.4527(6) 0.6028(7) 0.173(5) Uani 1 1 d .
F2 F 0.1107(9) 0.5311(5) 0.5566(6) 0.152(4) Uani 1 1 d .
F3 F -0.0024(8) 0.5320(5) 0.6158(6) 0.151(4) Uani 1 1 d .
C48 C 0.9020(13) 0.7226(6) 0.5832(10) 0.101(4) Uani 1 1 d .
S2 S 0.7645(3) 0.74023(16) 0.5183(2) 0.0978(11) Uani 1 1 d .
O4 O 0.7592(9) 0.7055(4) 0.4516(6) 0.118(3) Uani 1 1 d .
O5 O 0.7090(8) 0.7136(4) 0.5640(7) 0.128(4) Uani 1 1 d .
O6 O 0.7763(10) 0.8018(4) 0.5177(7) 0.139(4) Uani 1 1 d .
F4 F 0.9686(7) 0.7480(4) 0.5556(7) 0.138(3) Uani 1 1 d .
F5 F 0.9248(11) 0.7447(5) 0.6546(6) 0.190(6) Uani 1 1 d .
F6 F 0.9230(8) 0.6632(4) 0.5907(8) 0.164(4) Uani 1 1 d .
O1W O 0.661(2) 0.8479(7) 0.6394(18) 0.146(10) Uani 0.50 1 d P
O1W' O 0.751(2) 0.8499(19) 0.719(3) 0.236(19) Uani 0.50 1 d P
O2W O 0.428(2) 0.4668(19) 0.858(2) 0.174(15) Uani 0.50 1 d P
O2W' O 0.476(3) 0.446(2) 0.907(3) 0.208(17) Uani 0.50 1 d P
O3W O 0.562(3) 0.6624(9) 0.957(3) 0.24(2) Uani 0.50 1 d P
O3W' O 0.511(2) 0.7232(18) 0.907(2) 0.24(2) Uani 0.50 1 d P

loop_
_atom_site_aniso_label
_atom_site_aniso_U_11
_atom_site_aniso_U_22
_atom_site_aniso_U_33
_atom_site_aniso_U_23
_atom_site_aniso_U_13
_atom_site_aniso_U_12
Ru1 0.0339(4) 0.0392(4) 0.0204(4) -0.0005(2) 0.0017(3) -0.0026(3)
N1 0.047(4) 0.047(4) 0.031(3) -0.014(3) 0.008(3) 0.002(3)
N2 0.055(5) 0.071(5) 0.080(6) 0.007(5) 0.020(5) 0.012(4)
N3 0.047(4) 0.038(3) 0.028(3) 0.001(3) -0.002(3) -0.003(3)
N5 0.025(3) 0.040(3) 0.027(3) 0.001(2) 0.004(2) 0.002(2)
N6 0.038(4) 0.039(3) 0.028(3) 0.004(3) 0.004(3) 0.001(3)
N7 0.032(4) 0.039(3) 0.038(4) 0.013(3) -0.007(3) -0.009(3)
N8 0.062(5) 0.056(4) 0.026(3) 0.000(3) 0.009(3) -0.021(4)
C1 0.042(5) 0.041(4) 0.042(4) -0.004(3) 0.002(4) 0.006(4)
C2 0.076(7) 0.051(5) 0.040(5) -0.014(4) 0.006(5) 0.007(5)
C3 0.046(6) 0.124(10) 0.065(7) -0.051(7) 0.021(5) 0.009(6)
C4 0.081(8) 0.080(7) 0.064(6) -0.002(5) 0.037(6) 0.011(6)
C5 0.054(6) 0.074(6) 0.049(5) -0.017(5) 0.023(5) 0.000(5)
C6 0.058(6) 0.061(6) 0.071(7) -0.011(5) 0.016(5) 0.025(5)
C7 0.079(8) 0.056(6) 0.107(10) -0.008(6) 0.012(7) 0.007(6)
C8 0.063(8) 0.084(9) 0.170(15) -0.035(9) -0.005(8) 0.037(7)
C9 0.113(13) 0.079(9) 0.139(14) -0.014(9) 0.014(11) 0.030(9)
C10 0.088(11) 0.083(9) 0.172(16) -0.025(10) -0.002(10) 0.057(9)
C11 0.081(10) 0.155(15) 0.146(14) -0.064(12) 0.037(10) -0.016(10)
N4 0.098(8) 0.126(8) 0.101(8) -0.008(7) 0.022(7) -0.011(7)
C12 0.089(7) 0.045(5) 0.030(4) 0.008(4) -0.014(4) 0.000(5)
C13 0.152(11) 0.033(5) 0.044(5) -0.002(4) -0.039(7) -0.010(6)
C14 0.128(11) 0.082(8) 0.074(8) 0.037(7) -0.041(8) -0.059(8)
C15 0.090(8) 0.108(9) 0.063(7) 0.045(6) -0.030(6) -0.049(7)
C16 0.045(5) 0.080(6) 0.043(5) 0.017(4) 0.001(4) -0.013(5)
C17 0.106(9) 0.070(7) 0.059(6) 0.025(5) -0.029(6) -0.058(7)
C18 0.132(13) 0.111(11) 0.140(13) 0.057(10) -0.001(10) -0.027(10)
C19 0.146(14) 0.128(11) 0.162(14) 0.056(10) 0.002(11) -0.050(11)
C20 0.110(11) 0.090(9) 0.130(12) 0.011(8) 0.025(9) -0.044(8)
C21 0.126(11) 0.082(8) 0.125(11) 0.012(8) -0.013(9) -0.070(8)
C22 0.162(14) 0.138(12) 0.100(10) 0.023(9) 0.001(10) -0.054(11)
C23 0.025(4) 0.035(3) 0.030(4) -0.004(3) 0.004(3) 0.004(3)
C24 0.037(4) 0.036(4) 0.031(4) -0.005(3) 0.007(3) 0.013(3)
C25 0.039(5) 0.064(5) 0.019(3) -0.005(3) 0.005(3) 0.010(4)
C26 0.042(5) 0.059(5) 0.037(4) 0.007(4) 0.019(4) 0.004(4)
C27 0.033(4) 0.048(4) 0.034(4) 0.001(3) 0.007(3) -0.001(3)
C28 0.046(5) 0.049(4) 0.028(4) -0.013(3) -0.005(4) 0.009(4)
C29 0.041(5) 0.042(4) 0.039(4) -0.005(3) -0.003(4) 0.007(4)
C30 0.031(4) 0.037(4) 0.038(4) 0.004(3) -0.001(3) 0.005(3)
C31 0.029(4) 0.036(4) 0.027(4) -0.002(3) 0.004(3) 0.004(3)
C32 0.057(6) 0.054(5) 0.046(5) -0.003(4) 0.004(4) -0.023(4)
C33 0.056(6) 0.079(7) 0.061(6) 0.012(5) 0.010(5) -0.029(5)
C34 0.060(6) 0.063(5) 0.032(4) 0.001(4) 0.012(4) -0.019(5)
C35 0.041(5) 0.046(5) 0.046(5) 0.004(4) -0.006(4) -0.018(4)
C36 0.049(6) 0.055(5) 0.059(6) 0.030(5) -0.024(5) -0.031(5)
C37 0.043(6) 0.063(6) 0.120(11) 0.015(7) 0.010(7) 0.003(5)
C38 0.049(6) 0.067(6) 0.088(8) 0.013(6) 0.005(5) 0.006(5)
C39 0.038(5) 0.047(5) 0.064(6) 0.007(4) 0.011(4) 0.007(4)
C40 0.066(6) 0.049(5) 0.032(4) 0.016(4) -0.019(4) -0.040(5)
C41 0.091(8) 0.064(6) 0.026(5) -0.002(4) 0.001(5) -0.038(6)
C42 0.120(12) 0.100(10) 0.034(6) 0.026(6) -0.030(7) -0.068(9)
C43 0.089(11) 0.099(11) 0.119(12) 0.077(10) -0.068(9) -0.055(9)
C44 0.121(11) 0.083(8) 0.040(6) 0.019(6) -0.005(7) -0.052(8)
C45 0.143(13) 0.110(10) 0.056(7) -0.046(7) 0.056(8) -0.071(10)
C46 0.096(9) 0.082(6) 0.028(4) -0.015(4) 0.027(5) -0.018(6)
C47 0.114(13) 0.111(11) 0.119(13) -0.017(10) 0.058(11) 0.011(10)
S1 0.099(3) 0.139(3) 0.088(3) -0.004(2) 0.055(2) -0.036(2)
O1 0.131(10) 0.243(13) 0.090(7) 0.020(8) 0.047(7) -0.079(10)
O2 0.130(10) 0.146(10) 0.240(14) -0.062(10) 0.117(10) -0.058(8)
O3 0.102(8) 0.122(8) 0.105(7) 0.020(6) 0.022(6) 0.024(6)
F1 0.187(12) 0.159(10) 0.147(10) -0.061(8) 0.021(9) -0.008(8)
F2 0.148(9) 0.215(11) 0.126(8) 0.057(6) 0.091(7) 0.063(7)
F3 0.091(7) 0.249(12) 0.129(8) -0.034(7) 0.059(6) 0.015(6)
C48 0.125(13) 0.077(9) 0.111(11) 0.021(8) 0.050(10) -0.013(8)
S2 0.117(3) 0.085(2) 0.107(3) -0.0112(19) 0.058(2) -0.047(2)
O4 0.143(9) 0.098(6) 0.103(7) -0.020(5) 0.029(7) -0.038(6)
O5 0.119(8) 0.088(6) 0.204(11) 0.047(6) 0.092(8) 0.005(5)
O6 0.162(11) 0.056(5) 0.187(11) 0.029(6) 0.043(9) -0.011(6)
F4 0.104(7) 0.122(6) 0.205(10) 0.005(6) 0.074(7) -0.029(5)
F5 0.281(17) 0.184(10) 0.079(6) -0.003(6) 0.028(8) -0.017(10)
F6 0.147(9) 0.082(6) 0.273(13) 0.036(7) 0.083(9) -0.006(5)
O1W 0.19(2) 0.067(10) 0.25(3) -0.026(14) 0.17(2) -0.033(13)
O1W' 0.10(2) 0.28(4) 0.33(4) -0.15(4) 0.07(2) -0.03(2)
O2W 0.12(2) 0.28(4) 0.14(2) 0.04(2) 0.068(19) 0.11(2)
O2W' 0.14(3) 0.20(3) 0.28(5) 0.01(3) 0.07(3) 0.06(3)
O3W 0.35(5) 0.057(12) 0.47(6) 0.033(19) 0.32(4) 0.041(18)
O3W' 0.19(3) 0.34(5) 0.22(3) 0.18(3) 0.12(3) 0.15(3)

loop_
_atom_type_symbol
_atom_type_description
_atom_type_scat_dispersion_real
_atom_type_scat_dispersion_imag
_atom_type_scat_source
C C 0.0033 0.0016 'International Tables Vol C Tables 4.2.6.8 and 6.1.1.4'
H H 0.0000 0.0000 'International Tables Vol C Tables 4.2.6.8 and 6.1.1.4'
N N 0.0061 0.0033 'International Tables Vol C Tables 4.2.6.8 and 6.1.1.4'
O O 0.0106 0.0060 'International Tables Vol C Tables 4.2.6.8 and 6.1.1.4'
F F 0.0171 0.0103 'International Tables Vol C Tables 4.2.6.8 and 6.1.1.4'
S S 0.1246 0.1234 'International Tables Vol C Tables 4.2.6.8 and 6.1.1.4'
Ru Ru -1.2594 0.8363 'International Tables Vol C Tables 4.2.6.8 and 6.1.1.4'

loop_
_geom_angle_atom_site_label_1
_geom_angle_atom_site_label_2
_geom_angle_atom_site_label_3
_geom_angle
N7 Ru1 N6 88.5(3)
N7 Ru1 N5 94.3(3)
N6 Ru1 N5 79.5(2)
N7 Ru1 N8 79.4(3)
N6 Ru1 N8 95.2(3)
N5 Ru1 N8 171.9(3)
N7 Ru1 N3 90.2(2)
N6 Ru1 N3 177.0(2)
N5 Ru1 N3 97.9(2)
N8 Ru1 N3 87.2(2)
N7 Ru1 N1 177.3(3)
N6 Ru1 N1 90.7(3)
N5 Ru1 N1 88.0(2)
N8 Ru1 N1 98.2(3)
N3 Ru1 N1 90.8(3)
C1 N1 C5 119.5(8)
C1 N1 Ru1 120.3(6)
C5 N1 Ru1 120.0(6)
C2 N2 C7 110.3(10)
C2 N2 H2A 124.8
C7 N2 H2A 124.8
C12 N3 C16 120.3(6)
C12 N3 Ru1 119.6(5)
C16 N3 Ru1 120.0(5)
C27 N5 C23 116.9(6)
C27 N5 Ru1 129.2(5)
C23 N5 Ru1 114.0(5)
C34 N6 C31 118.3(6)
C34 N6 Ru1 128.3(5)
C31 N6 Ru1 113.4(5)
C35 N7 C39 116.9(7)
C35 N7 Ru1 115.0(6)
C39 N7 Ru1 128.1(6)
C46 N8 C40 118.1(8)
C46 N8 Ru1 129.1(7)
C40 N8 Ru1 112.8(6)
N1 C1 C2 120.8(9)
N1 C1 H1A 119.6
C2 C1 H1A 119.6
N2 C2 C1 131.8(10)
N2 C2 C3 109.4(10)
C1 C2 C3 118.6(10)
C4 C3 C2 120.3(10)
C4 C3 C6 133.6(11)
C2 C3 C6 106.1(11)
C5 C4 C3 115.6(10)
C5 C4 H4A 122.2
C3 C4 H4A 122.2
N1 C5 C4 125.1(10)
N1 C5 H5A 117.5
C4 C5 H5A 117.5
C7 C6 C3 106.1(10)
C7 C6 C11 123.6(12)
C3 C6 C11 130.1(13)
C8 C7 N2 130.1(13)
C8 C7 C6 121.7(13)
N2 C7 C6 108.2(9)
C7 C8 C9 118.9(17)
C7 C8 H8A 120.5
C9 C8 H8A 120.5
C8 C9 C10 123.2(15)
C8 C9 H9A 118.4
C10 C9 H9A 118.4
C9 C10 C11 120.1(14)
C9 C10 H10A 119.9
C11 C10 H10A 119.9
C6 C11 C10 112.2(15)
C6 C11 H11A 123.9
C10 C11 H11A 123.9
C13 N4 C18 112.3(14)
C13 N4 H4B 123.9
C18 N4 H4B 123.9
N3 C12 C13 119.2(7)
N3 C12 H12A 120.4
C13 C12 H12A 120.4
N4 C13 C14 99.4(12)
N4 C13 C12 140.2(13)
C14 C13 C12 120.4(7)
C15 C14 C17 118.5(12)
C15 C14 C13 119.2(7)
C17 C14 C13 122.3(12)
C14 C15 C16 120.6(8)
C14 C15 H15A 119.7
C16 C15 H15A 119.7
N3 C16 C15 120.3(7)
N3 C16 H16A 119.8
C15 C16 H16A 119.8
C14 C17 C18 91.6(12)
C14 C17 C22 149.0(13)
C18 C17 C22 119.3(7)
C19 C18 C17 120.6(9)
C19 C18 N4 124.5(15)
C17 C18 N4 114.3(13)
C18 C19 C20 120.3(9)
C18 C19 H19A 119.8
C20 C19 H19A 119.8
C21 C20 C19 120.3(8)
C21 C20 H20A 119.8
C19 C20 H20A 119.8
C20 C21 C22 122.2(8)
C20 C21 H21A 118.9
C22 C21 H21A 118.9
C21 C22 C17 116.8(9)
C21 C22 H22A 121.6
C17 C22 H22A 121.6
N5 C23 C24 123.4(7)
N5 C23 C31 116.5(6)
C24 C23 C31 120.1(6)
C25 C24 C23 117.8(7)
C25 C24 C28 124.9(7)
C23 C24 C28 117.3(7)
C24 C25 C26 119.9(7)
C24 C25 H25A 120.0
C26 C25 H25A 120.0
C25 C26 C27 119.1(7)
C25 C26 H26A 120.4
C27 C26 H26A 120.4
N5 C27 C26 122.9(7)
N5 C27 H27A 118.5
C26 C27 H27A 118.6
C29 C28 C24 122.1(7)
C29 C28 H28A 118.9
C24 C28 H28A 118.9
C28 C29 C30 121.5(7)
C28 C29 H29A 119.3
C30 C29 H29A 119.3
C32 C30 C31 118.4(7)
C32 C30 C29 123.8(7)
C31 C30 C29 117.7(7)
N6 C31 C30 122.3(7)
N6 C31 C23 116.6(6)
C30 C31 C23 121.1(6)
C33 C32 C30 119.0(8)
C33 C32 H32A 120.5
C30 C32 H32A 120.5
C32 C33 C34 119.5(8)
C32 C33 H33A 120.2
C34 C33 H33A 120.2
N6 C34 C33 122.3(8)
N6 C34 H34A 118.8
C33 C34 H34A 118.8
N7 C35 C40 115.0(8)
N7 C35 C36 122.6(10)
C40 C35 C36 122.4(9)
C37 C36 C43 128.7(13)
C37 C36 C35 116.4(9)
C43 C36 C35 114.8(13)
C38 C37 C36 120.6(10)
C38 C37 H37A 119.7
C36 C37 H37A 119.7
C37 C38 C39 121.2(12)
C37 C38 H38A 119.4
C39 C38 H38A 119.4
N7 C39 C38 122.1(9)
N7 C39 H39A 118.9
C38 C39 H39A 118.9
N8 C40 C41 125.3(11)
N8 C40 C35 117.9(7)
C41 C40 C35 116.8(10)
C44 C41 C40 116.3(12)
C44 C41 C42 121.8(11)
C40 C41 C42 121.9(12)
C43 C42 C41 120.3(10)
C43 C42 H42A 119.9
C41 C42 H42A 119.9
C42 C43 C36 123.8(13)
C42 C43 H43A 118.1
C36 C43 H43A 118.1
C41 C44 C45 122.9(10)
C41 C44 H44A 118.6
C45 C44 H44A 118.6
C46 C45 C44 115.5(11)
C46 C45 H45A 122.2
C44 C45 H45A 122.2
N8 C46 C45 122.0(11)
N8 C46 H46A 119.0
C45 C46 H46A 119.0
F1 C47 F3 107.7(16)
F1 C47 F2 100.9(13)
F3 C47 F2 108.5(14)
F1 C47 S1 114.0(13)
F3 C47 S1 111.0(11)
F2 C47 S1 114.3(13)
O1 S1 O2 111.0(8)
O1 S1 O3 119.8(9)
O2 S1 O3 114.7(6)
O1 S1 C47 102.1(8)
O2 S1 C47 104.5(9)
O3 S1 C47 102.2(7)
F4 C48 F5 104.4(13)
F4 C48 F6 107.6(13)
F5 C48 F6 106.9(13)
F4 C48 S2 111.2(10)
F5 C48 S2 112.8(12)
F6 C48 S2 113.5(11)
O6 S2 O4 120.4(8)
O6 S2 O5 120.1(8)
O4 S2 O5 112.7(7)
O6 S2 C48 96.3(7)
O4 S2 C48 99.7(7)
O5 S2 C48 100.3(7)

loop_
_geom_bond_atom_site_label_1
_geom_bond_atom_site_label_2
_geom_bond_distance
Ru1 N7 2.053(7)
Ru1 N6 2.064(6)
Ru1 N5 2.072(6)
Ru1 N8 2.078(7)
Ru1 N3 2.113(6)
Ru1 N1 2.113(7)
N1 C1 1.329(10)
N1 C5 1.345(11)
N2 C2 1.325(12)
N2 C7 1.389(15)
N2 H2A 0.8800
N3 C12 1.373(9)
N3 C16 1.379(10)
N5 C27 1.340(10)
N5 C23 1.357(9)
N6 C34 1.340(10)
N6 C31 1.377(9)
N7 C35 1.353(11)
N7 C39 1.356(12)
N8 C46 1.321(12)
N8 C40 1.347(12)
C1 C2 1.382(12)
C1 H1A 0.9500
C2 C3 1.433(15)
C3 C4 1.380(16)
C3 C6 1.438(15)
C4 C5 1.380(14)
C4 H4A 0.9500
C5 H5A 0.9500
C6 C7 1.420(16)
C6 C11 1.444(18)
C7 C8 1.352(17)
C8 C9 1.38(2)
C8 H8A 0.9500
C9 C10 1.41(2)
C9 H9A 0.9500
C10 C11 1.51(2)
C10 H10A 0.9500
C11 H11A 0.9500
N4 C13 1.244(14)
N4 C18 1.431(16)
N4 H4B 0.8800
C12 C13 1.400(11)
C12 H12A 0.9500
C13 C14 1.418(14)
C14 C15 1.342(13)
C14 C17 1.417(10)
C15 C16 1.408(11)
C15 H15A 0.9500
C16 H16A 0.9500
C17 C18 1.398(15)
C17 C22 1.458(14)
C18 C19 1.358(14)
C19 C20 1.386(13)
C19 H19A 0.9500
C20 C21 1.374(13)
C20 H20A 0.9500
C21 C22 1.377(12)
C21 H21A 0.9500
C22 H22A 0.9500
C23 C24 1.412(10)
C23 C31 1.423(11)
C24 C25 1.367(11)
C24 C28 1.441(11)
C25 C26 1.377(12)
C25 H25A 0.9500
C26 C27 1.397(11)
C26 H26A 0.9500
C27 H27A 0.9500
C28 C29 1.349(12)
C28 H28A 0.9500
C29 C30 1.428(11)
C29 H29A 0.9500
C30 C32 1.395(12)
C30 C31 1.410(10)
C32 C33 1.394(13)
C32 H32A 0.9500
C33 C34 1.405(12)
C33 H33A 0.9500
C34 H34A 0.9500
C35 C40 1.436(15)
C35 C36 1.455(13)
C36 C37 1.376(16)
C36 C43 1.416(18)
C37 C38 1.331(16)
C37 H37A 0.9500
C38 C39 1.386(13)
C38 H38A 0.9500
C39 H39A 0.9500
C40 C41 1.409(12)
C41 C44 1.321(18)
C41 C42 1.387(19)
C42 C43 1.37(2)
C42 H42A 0.9500
C43 H43A 0.9500
C44 C45 1.43(2)
C44 H44A 0.9500
C45 C46 1.450(14)
C45 H45A 0.9500
C46 H46A 0.9500
C47 F1 1.292(18)
C47 F3 1.321(18)
C47 F2 1.337(18)
C47 S1 1.760(18)
S1 O1 1.414(10)
S1 O2 1.476(12)
S1 O3 1.474(11)
C48 F4 1.301(15)
C48 F5 1.304(16)
C48 F6 1.332(15)
C48 S2 1.894(17)
S2 O6 1.360(8)
S2 O4 1.400(10)
S2 O5 1.420(9)
O1W O1W' 1.54(4)
O2W O2W' 1.00(4)
O3W O3W' 1.62(4)
